data_4104476
loop_
_publ_author_name
'Rasmus D. Poulsen'
'Jacob Overgaard'
'Alexander Schulman'
'Christina \/Ostergaard'
'Carlos A. Murillo'
'Mark A. Spackman'
'Bo B. Iversen'

_publ_section_title
;
 Effects of Weak Intermolecular Interactions on the Molecular Isomerism of
 Tricobalt Metal Chains
;
_journal_name_full 'Journal of the American Chemical Society'
_journal_page_first 7580
_journal_page_last 7591
_journal_paper_doi 10.1021/ja8091032
_journal_volume 131
_journal_year 2009
_chemical_formula_moiety 'Co3 Cl2 N12 C40 H32, 2.11(C H2 Cl2)'
_chemical_formula_sum 'C42.11 H35.7 Cl6.21 Co3 N12'
_chemical_formula_weight 1106.80
_chemical_name_systematic
;
 ?
;
_space_group_IT_number 82
_symmetry_cell_setting tetragonal
_symmetry_Int_Tables_number 82
_symmetry_space_group_name_Hall 'I -4'
_symmetry_space_group_name_H-M 'I -4'
_audit_conform_dict_location ftp://ftp.iucr.org/pub/cif_core.dic
_audit_conform_dict_name cif_core.dic
_audit_conform_dict_version 2.3
_audit_creation_date '20-Nov-11 T10:41:00-00:00'
_audit_creation_method 'XD routine XDCIF'
_cell_angle_alpha 90
_cell_angle_beta 90
_cell_angle_gamma 90
_cell_formula_units_Z 8
_cell_length_a 27.132(3)
_cell_length_b 27.132(3)
_cell_length_c 12.201(2)
_cell_measurement_temperature 100(1)
_cell_volume 8982(2)
_computing_molecular_graphics 'Volkov et al, (2006)'
_computing_publication_material 'Volkov et al, (2006)'
_computing_structure_refinement 'Volkov et al, (2006)'
_diffrn_detector_type SMART1000
_diffrn_measurement_device_type 'Siemens SMART diffractometer'
_diffrn_measurement_method
;
            Narrow slices collected using \f- and \w-scans
;
_diffrn_radiation_type 'Mo K\a'
_diffrn_radiation_wavelength 0.71073
_diffrn_reflns_av_R_equivalents 0.0405
_diffrn_reflns_limit_h_max 45
_diffrn_reflns_limit_h_min 0
_diffrn_reflns_limit_k_max 42
_diffrn_reflns_limit_k_min 0
_diffrn_reflns_limit_l_max 20
_diffrn_reflns_limit_l_min -20
_diffrn_reflns_number 133079
_diffrn_reflns_theta_max 42.47
_diffrn_reflns_theta_min 1.56
_diffrn_source 'fine-focus sealed tube'
_diffrn_standards_number 0
_exptl_absorpt_coefficient_mu 1.52
_exptl_absorpt_correction_T_max 1.00
_exptl_absorpt_correction_T_min 0.860
_exptl_absorpt_correction_type empirical
_exptl_absorpt_process_details
;
SADABS (Sheldrick, 2008)
;
_exptl_crystal_colour colourless
_exptl_crystal_density_diffrn 1.633
_exptl_crystal_density_method 'not measured'
_exptl_crystal_description prism
_exptl_crystal_F_000 4465
_exptl_crystal_size_max 0.31
_exptl_crystal_size_mid 0.25
_exptl_crystal_size_min 0.2
_refine_diff_density_max 1.58
_refine_diff_density_min -0.953
_refine_diff_density_rms 0.076
_refine_ls_abs_structure_details 'Flack H D (1983), Acta Cryst. A39, 876-881'
_refine_ls_abs_structure_Flack 0.026(7)
_refine_ls_extinction_method none
_refine_ls_goodness_of_fit_ref 1.316
_refine_ls_hydrogen_treatment mixed
_refine_ls_matrix_type full
_refine_ls_number_parameters 850
_refine_ls_number_reflns 13322
_refine_ls_number_restraints 0
_refine_ls_R_factor_all 0.043
_refine_ls_R_factor_gt 0.031
_refine_ls_shift/su_max 0.01524
_refine_ls_structure_factor_coef Fsqd
_refine_ls_weighting_details
;
        calc w2 = 1/[s^2^(Fo^2^)]
;
_refine_ls_weighting_scheme calc
_refine_ls_wR_factor_ref 0.055
_reflns_number_gt 13322
_reflns_number_total 30432
_reflns_threshold_expression >3\s(I)
_cod_data_source_file ja8091032_si_003.cif
_cod_data_source_block 100K
_cod_original_cell_volume 8981.7(20)
_cod_original_formula_sum 'C42.11 H35.70 Cl6.21 Co3 N12'
_cod_database_code 4104476

loop_
_space_group_symop_id
_space_group_symop_operation_xyz
1 +X,+Y,+Z
2 -X,-Y,+Z
3 +Y,-X,-Z
4 -Y,+X,-Z
5 1/2+X,1/2+Y,1/2+Z
6 1/2-X,1/2-Y,1/2+Z
7 1/2+Y,1/2-X,1/2-Z
8 1/2-Y,1/2+X,1/2-Z

loop_
_atom_local_axes_atom_label
_atom_local_axes_atom0
_atom_local_axes_ax1
_atom_local_axes_atom1
_atom_local_axes_atom2
_atom_local_axes_ax2
CO(1) CO(2) Z CO(1) N(1) Y
CO(2) CO(1) Z CO(2) N(2) Y
CO(3) CO(2) Z CO(3) N(3) Y
CL(1) CO(1) Z CL(1) N(1) Y
CL(2) CO(3) Z CL(2) N(3) Y
CL(3) C(1S) Z CL(3) H(1SA) Y
CL(4) C(1S) Z CL(4) H(1SB) Y
CL(5A) C(2S) Z CL(5A) H(2SB) Y
CL(7B) C(3S) Z CL(7B) CL(5A) Y
CL(6) C(2S) Z CL(6) H(2SB) Y
N(1) C(1) X N(1) C(5) Y
N(2) C(5) X N(2) C(6) Y
N(3) C(10) -X N(3) C(6) Y
N(4) C(11) X N(4) C(15) Y
N(5) C(15) X N(5) C(16) Y
N(6) C(20) -X N(6) C(16) Y
N(7) C(21) X N(7) C(25) Y
N(8) C(25) X N(8) C(26) Y
N(9) C(30) -X N(9) C(26) Y
N(10) C(31) X N(10) C(35) Y
N(11) C(35) X N(11) C(36) Y
N(12) C(40) -X N(12) C(36) Y
C(1) N(1) X C(1) C(2) Y
C(2) C(1) X C(2) C(3) Y
C(3) C(2) X C(3) C(4) Y
C(4) C(3) X C(4) C(5) Y
C(5) C(4) X C(5) N(1) Y
C(6) C(7) -X C(6) N(3) Y
C(7) C(8) -X C(7) C(6) Y
C(8) C(9) -X C(8) C(7) Y
C(9) C(10) -X C(9) C(8) Y
C(10) N(3) -X C(10) C(9) Y
C(11) N(4) X C(11) C(12) Y
C(12) C(11) X C(12) C(13) Y
C(13) C(12) X C(13) C(14) Y
C(14) C(13) X C(14) C(15) Y
C(15) C(14) X C(15) N(4) Y
C(16) C(17) -X C(16) N(6) Y
C(17) C(18) -X C(17) C(16) Y
C(18) C(19) -X C(18) C(17) Y
C(19) C(20) -X C(19) C(18) Y
C(20) N(6) -X C(20) C(19) Y
C(21) N(7) X C(21) C(22) Y
C(22) C(21) X C(22) C(23) Y
C(23) C(22) X C(23) C(24) Y
C(24) C(23) X C(24) C(25) Y
C(25) C(24) X C(25) N(7) Y
C(26) C(27) -X C(26) N(9) Y
C(27) C(28) -X C(27) C(26) Y
C(28) C(29) -X C(28) C(27) Y
C(29) C(30) -X C(29) C(28) Y
C(30) N(9) -X C(30) C(29) Y
C(31) N(10) -X C(31) C(32) Y
C(32) C(31) -X C(32) C(33) Y
C(33) C(32) -X C(33) C(34) Y
C(34) C(33) -X C(34) C(35) Y
C(35) C(34) -X C(35) N(10) Y
C(36) C(37) X C(36) N(12) Y
C(37) C(38) X C(37) C(36) Y
C(38) C(39) X C(38) C(37) Y
C(39) C(40) X C(39) C(38) Y
C(40) N(12) X C(40) C(39) Y
C(1S) H(1SB) Z C(1S) H(1SA) Y
C(2S) H(2SB) Z C(2S) H(2SA) Y
C(3S) CL(7B) Z C(3S) CL(5A) Y
H(1A) C(1) Z H(1A) N(1) Y
H(2A) C(2) Z H(2A) C(1) Y
H(3A) C(3) Z H(3A) C(4) Y
H(4A) C(4) Z H(4A) C(3) Y
H(7A) C(7) Z H(7A) C(8) Y
H(8A) C(8) Z H(8A) C(7) Y
H(9A) C(9) Z H(9A) C(10) Y
H(10A) C(10) Z H(10A) N(3) Y
H(11A) C(11) Z H(11A) N(4) Y
H(12A) C(12) Z H(12A) C(11) Y
H(13A) C(13) Z H(13A) C(14) Y
H(14A) C(14) Z H(14A) C(13) Y
H(17A) C(17) Z H(17A) C(18) Y
H(18A) C(18) Z H(18A) C(17) Y
H(19A) C(19) Z H(19A) C(20) Y
H(20A) C(20) Z H(20A) N(6) Y
H(21A) C(21) Z H(21A) N(7) Y
H(22A) C(22) Z H(22A) C(21) Y
H(23A) C(23) Z H(23A) C(24) Y
H(24A) C(24) Z H(24A) C(23) Y
H(27A) C(27) Z H(27A) C(28) Y
H(28A) C(28) Z H(28A) C(27) Y
H(29A) C(29) Z H(29A) C(30) Y
H(30A) C(30) Z H(30A) N(9) Y
H(31A) C(31) Z H(31A) N(10) Y
H(32A) C(32) Z H(32A) C(31) Y
H(33A) C(33) Z H(33A) C(34) Y
H(34A) C(34) Z H(34A) C(33) Y
H(37A) C(37) Z H(37A) C(38) Y
H(38A) C(38) Z H(38A) C(37) Y
H(39A) C(39) Z H(39A) C(40) Y
H(40A) C(40) Z H(40A) N(12) Y
H(1SA) C(1S) Z H(1SA) H(1SB) Y
H(1SB) C(1S) Z H(1SB) H(1SA) Y
H(2SA) C(2S) Z H(2SA) H(2SB) Y
H(2SB) C(2S) Z H(2SB) H(2SA) Y

loop_
_atom_rho_multipole_atom_label
_atom_rho_multipole_coeff_Pv
_atom_rho_multipole_coeff_P00
_atom_rho_multipole_coeff_P11
_atom_rho_multipole_coeff_P1-1
_atom_rho_multipole_coeff_P10
_atom_rho_multipole_coeff_P20
_atom_rho_multipole_coeff_P21
_atom_rho_multipole_coeff_P2-1
_atom_rho_multipole_coeff_P22
_atom_rho_multipole_coeff_P2-2
_atom_rho_multipole_coeff_P30
_atom_rho_multipole_coeff_P31
_atom_rho_multipole_coeff_P3-1
_atom_rho_multipole_coeff_P32
_atom_rho_multipole_coeff_P3-2
_atom_rho_multipole_coeff_P33
_atom_rho_multipole_coeff_P3-3
_atom_rho_multipole_coeff_P40
_atom_rho_multipole_coeff_P41
_atom_rho_multipole_coeff_P4-1
_atom_rho_multipole_coeff_P42
_atom_rho_multipole_coeff_P4-2
_atom_rho_multipole_coeff_P43
_atom_rho_multipole_coeff_P4-3
_atom_rho_multipole_coeff_P44
_atom_rho_multipole_coeff_P4-4
_atom_rho_multipole_kappa
_atom_rho_multipole_kappa_prime0
_atom_rho_multipole_kappa_prime1
_atom_rho_multipole_kappa_prime2
_atom_rho_multipole_kappa_prime3
_atom_rho_multipole_kappa_prime4
_atom_rho_multipole_radial_slater_n0
_atom_rho_multipole_radial_slater_zeta0
_atom_rho_multipole_radial_slater_n1
_atom_rho_multipole_radial_slater_zeta1
_atom_rho_multipole_radial_slater_n2
_atom_rho_multipole_radial_slater_zeta2
_atom_rho_multipole_radial_slater_n3
_atom_rho_multipole_radial_slater_zeta3
_atom_rho_multipole_radial_slater_n4
_atom_rho_multipole_radial_slater_zeta4
CO(1) 8.44(13) 0 0.07(5) -0.10(4) 0.16(4) 0.16(6) -0.14(5) -0.16(5) -0.16(6) -0.05(6) -0.02(5) -0.19(5) 0.10(5) -0.04(5) -0.02(5) -0.03(5) 0.18(5) -0.35(7) -0.02(7) -0.05(7) -0.03(7) -0.11(7) 0.00(7) -0.13(7) -0.21(7) 0.02(7) 0.778(9) 0.778(9) 0.778329 0.778329 0.778329 0.778329 4 7.9036 4 7.9036 4 7.9036 4 7.9036 4 7.9036
CO(2) 8.14(12) 0 -0.20(4) -0.12(5) 0.03(4) 0.10(6) 0.00(5) 0.01(5) 0.15(6) 0.05(6) 0.02(5) 0.08(5) 0.03(5) 0.06(5) -0.03(5) -0.05(5) 0.00(5) -0.45(7) 0.01(6) -0.12(7) -0.09(7) -0.11(6) 0.07(7) -0.11(6) -0.40(6) -0.07(6) 0.810(9) 0.810(9) 0.809632 0.809632 0.809632 0.809632 4 7.9036 4 7.9036 4 7.9036 4 7.9036 4 7.9036
CO(3) 7.48(11) 0 0.11(5) 0.12(5) 0.12(5) 0.07(8) 0.01(7) -0.31(7) 0.03(8) -0.17(8) 0.40(6) -0.10(6) 0.11(6) 0.13(6) 0.19(6) -0.14(5) 0.01(5) -0.18(9) -0.18(9) 0.18(9) -0.03(8) 0.02(9) 0.06(8) -0.12(8) -0.08(8) -0.05(8) 0.875(11) 0.875(11) 0.874958 0.874958 0.874958 0.874958 4 7.9036 4 7.9036 4 7.9036 4 7.9036 4 7.9036
CL(1) 8.72(15) 0 -0.20(6) 0.06(5) 0.66(5) -0.14(6) 0.13(5) 0.33(5) 0.20(6) -0.26(6) 0.01(6) -0.01(6) 0.07(6) 0.12(6) -0.25(6) 0.08(6) -0.03(6) 0 0 0 0 0 0 0 0 0 0.894(5) 0.894(5) 0.893551 0.893551 0.893551 0.893551 4 4.2587714285714 4 4.2587714285714 4 4.2587714285714 4 4.2587714285714 4 4.2587714285714
CL(2) 7.72(13) 0 0.05(5) -0.29(5) -0.35(5) -0.03(6) -0.20(5) 0.07(5) 0.02(6) 0.23(6) -0.02(6) 0.09(6) 0.48(6) -0.03(6) 0.12(6) -0.21(6) -0.06(6) 0 0 0 0 0 0 0 0 0 0.894(5) 0.894(5) 0.893551 0.893551 0.893551 0.893551 4 4.2587714285714 4 4.2587714285714 4 4.2587714285714 4 4.2587714285714 4 4.2587714285714
CL(3) 7 0 0 0 0 0 0 0 0 0 0 0 0 0 0 0 0 0 0 0 0 0 0 0 0 0 0.894(5) 0.894(5) 0.893551 0.893551 0.893551 0.893551 4 4.2587714285714 4 4.2587714285714 4 4.2587714285714 4 4.2587714285714 4 4.2587714285714
CL(4) 7 0 0 0 0 0 0 0 0 0 0 0 0 0 0 0 0 0 0 0 0 0 0 0 0 0 0.894(5) 0.894(5) 0.893551 0.893551 0.893551 0.893551 4 4.2587714285714 4 4.2587714285714 4 4.2587714285714 4 4.2587714285714 4 4.2587714285714
CL(5A) 5.9573 0 0 0 0 0 0 0 0 0 0 0 0 0 0 0 0 0 0 0 0 0 0 0 0 0 0.894(5) 0.894(5) 0.893551 0.893551 0.893551 0.893551 4 4.2587714285714 4 4.2587714285714 4 4.2587714285714 4 4.2587714285714 4 4.2587714285714
CL(7B) 3.5624 0 0 0 0 0 0 0 0 0 0 0 0 0 0 0 0 0 0 0 0 0 0 0 0 0 0.894(5) 0.894(5) 0.893551 0.893551 0.893551 0.893551 4 4.2587714285714 4 4.2587714285714 4 4.2587714285714 4 4.2587714285714 4 4.2587714285714
CL(6) 5.9573 0 0 0 0 0 0 0 0 0 0 0 0 0 0 0 0 0 0 0 0 0 0 0 0 0 0.894(5) 0.894(5) 0.893551 0.893551 0.893551 0.893551 4 4.2587714285714 4 4.2587714285714 4 4.2587714285714 4 4.2587714285714 4 4.2587714285714
N(1) 5.13(11) 0 -0.05(5) -0.17(4) -0.07(3) -0.21(4) -0.02(3) 0.06(3) 0.05(5) -0.02(5) -0.08(3) -0.04(3) -0.11(3) 0.04(3) 0.00(3) 0.14(3) -0.03(4) 0 0 0 0 0 0 0 0 0 0.958(7) 0.958(7) 0.958336 0.958336 0.958336 0.958336 2 3.83936 2 3.83936 2 3.83936 3 3.83936 4 3.83936
N(2) 5.28(10) 0 -0.09(3) -0.12(3) 0.00(3) -0.01(4) 0.04(4) 0.06(3) -0.13(4) -0.01(4) -0.01(3) -0.03(3) -0.03(3) 0.10(3) 0.00(3) 0.10(3) -0.12(3) 0 0 0 0 0 0 0 0 0 0.958(7) 0.958(7) 0.958336 0.958336 0.958336 0.958336 2 3.83936 2 3.83936 2 3.83936 3 3.83936 4 3.83936
N(3) 5.19(11) 0 -0.05(5) -0.22(4) -0.08(3) -0.15(4) -0.03(3) 0.02(3) 0.01(5) 0.05(5) 0.00(3) -0.06(3) -0.03(3) 0.02(3) 0.08(3) 0.21(3) -0.05(4) 0 0 0 0 0 0 0 0 0 0.958(7) 0.958(7) 0.958336 0.958336 0.958336 0.958336 2 3.83936 2 3.83936 2 3.83936 3 3.83936 4 3.83936
N(4) 5.1317 0 -0.0528 -0.166 -0.0658 -0.2082 -0.0194 0.0641 0.0506 -0.0178 -0.0806 -0.0404 -0.1128 0.0362 -0.0039 0.1402 -0.0264 0 0 0 0 0 0 0 0 0 0.958(7) 0.958(7) 0.958336 0.958336 0.958336 0.958336 2 3.83936 2 3.83936 2 3.83936 3 3.83936 4 3.83936
N(5) 5.2776 0 -0.0906 -0.1207 0.001 -0.0072 0.0402 0.0632 -0.1318 -0.0114 -0.0125 -0.0316 -0.0338 0.0985 -0.0035 0.0973 -0.1188 0 0 0 0 0 0 0 0 0 0.958(7) 0.958(7) 0.958336 0.958336 0.958336 0.958336 2 3.83936 2 3.83936 2 3.83936 3 3.83936 4 3.83936
N(6) 5.1859 0 -0.0476 -0.2174 -0.0755 -0.1474 -0.0302 0.018 0.0057 0.0492 0.0034 -0.0609 -0.0299 0.02 0.0769 0.2097 -0.0495 0 0 0 0 0 0 0 0 0 0.958(7) 0.958(7) 0.958336 0.958336 0.958336 0.958336 2 3.83936 2 3.83936 2 3.83936 3 3.83936 4 3.83936
N(7) 5.1317 0 -0.0528 -0.166 -0.0658 -0.2082 -0.0194 0.0641 0.0506 -0.0178 -0.0806 -0.0404 -0.1128 0.0362 -0.0039 0.1402 -0.0264 0 0 0 0 0 0 0 0 0 0.958(7) 0.958(7) 0.958336 0.958336 0.958336 0.958336 2 3.83936 2 3.83936 2 3.83936 3 3.83936 4 3.83936
N(8) 5.2776 0 -0.0906 -0.1207 0.001 -0.0072 0.0402 0.0632 -0.1318 -0.0114 -0.0125 -0.0316 -0.0338 0.0985 -0.0035 0.0973 -0.1188 0 0 0 0 0 0 0 0 0 0.958(7) 0.958(7) 0.958336 0.958336 0.958336 0.958336 2 3.83936 2 3.83936 2 3.83936 3 3.83936 4 3.83936
N(9) 5.1859 0 -0.0476 -0.2174 -0.0755 -0.1474 -0.0302 0.018 0.0057 0.0492 0.0034 -0.0609 -0.0299 0.02 0.0769 0.2097 -0.0495 0 0 0 0 0 0 0 0 0 0.958(7) 0.958(7) 0.958336 0.958336 0.958336 0.958336 2 3.83936 2 3.83936 2 3.83936 3 3.83936 4 3.83936
N(10) 5.1859 0 -0.0476 -0.2174 -0.0755 -0.1474 -0.0302 0.018 0.0057 0.0492 0.0034 -0.0609 -0.0299 0.02 0.0769 0.2097 -0.0495 0 0 0 0 0 0 0 0 0 0.958(7) 0.958(7) 0.958336 0.958336 0.958336 0.958336 2 3.83936 2 3.83936 2 3.83936 3 3.83936 4 3.83936
N(11) 5.2776 0 -0.0906 -0.1207 0.001 -0.0072 0.0402 0.0632 -0.1318 -0.0114 -0.0125 -0.0316 -0.0338 0.0985 -0.0035 0.0973 -0.1188 0 0 0 0 0 0 0 0 0 0.958(7) 0.958(7) 0.958336 0.958336 0.958336 0.958336 2 3.83936 2 3.83936 2 3.83936 3 3.83936 4 3.83936
N(12) 5.1317 0 -0.0528 -0.166 -0.0658 -0.2082 -0.0194 0.0641 0.0506 -0.0178 -0.0806 -0.0404 -0.1128 0.0362 -0.0039 0.1402 -0.0264 0 0 0 0 0 0 0 0 0 0.958(7) 0.958(7) 0.958336 0.958336 0.958336 0.958336 2 3.83936 2 3.83936 2 3.83936 3 3.83936 4 3.83936
C(1) 4.37(13) 0 -0.30(6) -0.27(6) 0.16(4) -0.28(5) 0.03(4) 0.07(4) -0.16(6) 0.00(6) -0.15(4) 0.09(4) 0.08(4) 0.05(4) -0.07(4) 0.31(5) 0.16(5) 0 0 0 0 0 0 0 0 0 0.941(5) 0.941(5) 0.941168 0.941168 0.941168 0.941168 2 3.1762 2 3.1762 2 3.1762 3 3.1762 4 3.1762
C(2) 3.99(13) 0 0.05(7) -0.22(7) 0.01(4) -0.04(5) 0.02(5) -0.20(5) -0.03(7) 0.07(7) 0.23(4) -0.14(5) -0.04(4) -0.10(5) -0.03(4) 0.27(5) 0.17(6) 0 0 0 0 0 0 0 0 0 0.941(5) 0.941(5) 0.941168 0.941168 0.941168 0.941168 2 3.1762 2 3.1762 2 3.1762 3 3.1762 4 3.1762
C(3) 4.08(13) 0 0.11(7) 0.28(6) -0.05(4) -0.38(5) 0.08(5) 0.03(4) 0.13(7) -0.03(7) 0.11(5) -0.03(5) -0.16(4) 0.08(5) -0.01(5) 0.53(5) -0.10(6) 0 0 0 0 0 0 0 0 0 0.941(5) 0.941(5) 0.941168 0.941168 0.941168 0.941168 2 3.1762 2 3.1762 2 3.1762 3 3.1762 4 3.1762
C(4) 4.23(12) 0 -0.15(7) -0.11(6) -0.15(4) -0.16(5) 0.03(5) 0.14(4) -0.07(6) 0.07(6) -0.01(4) 0.11(4) -0.01(4) -0.01(4) -0.14(4) 0.16(5) -0.02(5) 0 0 0 0 0 0 0 0 0 0.941(5) 0.941(5) 0.941168 0.941168 0.941168 0.941168 2 3.1762 2 3.1762 2 3.1762 3 3.1762 4 3.1762
C(5) 4.20(11) 0 0.12(6) -0.16(5) -0.02(3) -0.21(4) -0.07(4) -0.13(3) 0.04(5) -0.02(5) 0.03(4) -0.03(4) 0.10(4) 0.00(4) -0.02(4) 0.44(5) 0.00(6) 0 0 0 0 0 0 0 0 0 0.941(5) 0.941(5) 0.941168 0.941168 0.941168 0.941168 2 3.1762 2 3.1762 2 3.1762 3 3.1762 4 3.1762
C(6) 4.29(11) 0 0.01(6) -0.17(5) -0.02(3) -0.41(4) -0.01(4) 0.09(3) 0.06(5) -0.01(5) -0.09(4) 0.08(4) -0.04(4) -0.03(4) 0.07(4) 0.37(5) -0.08(6) 0 0 0 0 0 0 0 0 0 0.941(5) 0.941(5) 0.941168 0.941168 0.941168 0.941168 2 3.1762 2 3.1762 2 3.1762 3 3.1762 4 3.1762
C(7) 4.22(12) 0 -0.10(7) -0.17(6) 0.09(4) -0.10(5) 0.07(5) -0.06(4) -0.07(6) 0.03(6) 0.11(4) -0.03(4) -0.05(4) -0.10(4) 0.12(4) 0.26(5) -0.11(5) 0 0 0 0 0 0 0 0 0 0.941(5) 0.941(5) 0.941168 0.941168 0.941168 0.941168 2 3.1762 2 3.1762 2 3.1762 3 3.1762 4 3.1762
C(8) 4.52(13) 0 -0.07(8) -0.06(6) 0.11(4) -0.33(5) -0.08(5) 0.17(4) -0.15(7) 0.13(7) -0.12(5) 0.14(5) -0.12(4) -0.02(5) -0.08(5) 0.43(5) -0.08(6) 0 0 0 0 0 0 0 0 0 0.941(5) 0.941(5) 0.941168 0.941168 0.941168 0.941168 2 3.1762 2 3.1762 2 3.1762 3 3.1762 4 3.1762
C(9) 4.11(13) 0 -0.12(8) -0.17(7) -0.05(4) -0.22(5) 0.05(5) 0.01(5) -0.06(7) 0.08(7) -0.11(4) 0.08(5) -0.01(4) 0.04(5) -0.01(5) 0.30(6) 0.07(6) 0 0 0 0 0 0 0 0 0 0.941(5) 0.941(5) 0.941168 0.941168 0.941168 0.941168 2 3.1762 2 3.1762 2 3.1762 3 3.1762 4 3.1762
C(10) 4.04(12) 0 -0.21(6) 0.16(7) -0.15(4) -0.17(5) 0.12(4) -0.14(4) 0.11(6) 0.02(6) 0.02(4) 0.02(4) -0.18(4) 0.04(4) 0.05(4) 0.38(5) 0.13(5) 0 0 0 0 0 0 0 0 0 0.941(5) 0.941(5) 0.941168 0.941168 0.941168 0.941168 2 3.1762 2 3.1762 2 3.1762 3 3.1762 4 3.1762
C(11) 4.3703 0 -0.2962 -0.2725 0.1552 -0.2782 0.0319 0.0688 -0.1601 0.0037 -0.1534 0.0888 0.076 0.0469 -0.0691 0.3054 0.1643 0 0 0 0 0 0 0 0 0 0.941(5) 0.941(5) 0.941168 0.941168 0.941168 0.941168 2 3.1762 2 3.1762 2 3.1762 3 3.1762 4 3.1762
C(12) 3.9923 0 0.0502 -0.2159 0.005 -0.0356 0.023 -0.1963 -0.0338 0.0716 0.227 -0.1364 -0.0358 -0.0989 -0.0313 0.274 0.1732 0 0 0 0 0 0 0 0 0 0.941(5) 0.941(5) 0.941168 0.941168 0.941168 0.941168 2 3.1762 2 3.1762 2 3.1762 3 3.1762 4 3.1762
C(13) 4.0778 0 0.1104 0.2786 -0.0473 -0.3789 0.0819 0.0298 0.1251 -0.0338 0.1107 -0.0324 -0.1618 0.0805 -0.0071 0.5263 -0.1046 0 0 0 0 0 0 0 0 0 0.941(5) 0.941(5) 0.941168 0.941168 0.941168 0.941168 2 3.1762 2 3.1762 2 3.1762 3 3.1762 4 3.1762
C(14) 4.2272 0 -0.1544 -0.1109 -0.1527 -0.1648 0.028 0.1422 -0.0675 0.0746 -0.0143 0.1086 -0.012 -0.0075 -0.1391 0.1643 -0.0237 0 0 0 0 0 0 0 0 0 0.941(5) 0.941(5) 0.941168 0.941168 0.941168 0.941168 2 3.1762 2 3.1762 2 3.1762 3 3.1762 4 3.1762
C(15) 4.1953 0 0.118 -0.1603 -0.0185 -0.2065 -0.0711 -0.1282 0.0449 -0.02 0.0258 -0.0279 0.1043 0.0002 -0.0208 0.436 -0.0032 0 0 0 0 0 0 0 0 0 0.941(5) 0.941(5) 0.941168 0.941168 0.941168 0.941168 2 3.1762 2 3.1762 2 3.1762 3 3.1762 4 3.1762
C(16) 4.2938 0 0.0055 -0.1738 -0.0175 -0.4108 -0.0099 0.0928 0.0647 -0.0093 -0.0865 0.0825 -0.043 -0.0279 0.0689 0.3717 -0.0846 0 0 0 0 0 0 0 0 0 0.941(5) 0.941(5) 0.941168 0.941168 0.941168 0.941168 2 3.1762 2 3.1762 2 3.1762 3 3.1762 4 3.1762
C(17) 4.2208 0 -0.1019 -0.1729 0.0903 -0.0966 0.0731 -0.0641 -0.0677 0.0276 0.1091 -0.0338 -0.0454 -0.1003 0.1229 0.2621 -0.114 0 0 0 0 0 0 0 0 0 0.941(5) 0.941(5) 0.941168 0.941168 0.941168 0.941168 2 3.1762 2 3.1762 2 3.1762 3 3.1762 4 3.1762
C(18) 4.5248 0 -0.0706 -0.0572 0.1096 -0.3281 -0.0763 0.1666 -0.1525 0.1319 -0.1189 0.1384 -0.1173 -0.0181 -0.0848 0.4303 -0.0761 0 0 0 0 0 0 0 0 0 0.941(5) 0.941(5) 0.941168 0.941168 0.941168 0.941168 2 3.1762 2 3.1762 2 3.1762 3 3.1762 4 3.1762
C(19) 4.1118 0 -0.1241 -0.1651 -0.0536 -0.2248 0.0457 0.0059 -0.062 0.0825 -0.109 0.0756 -0.0144 0.0374 -0.0106 0.295 0.0683 0 0 0 0 0 0 0 0 0 0.941(5) 0.941(5) 0.941168 0.941168 0.941168 0.941168 2 3.1762 2 3.1762 2 3.1762 3 3.1762 4 3.1762
C(20) 4.0409 0 -0.2086 0.1573 -0.1494 -0.172 0.1172 -0.1429 0.1073 0.0182 0.0194 0.0211 -0.1791 0.0394 0.0508 0.3846 0.1317 0 0 0 0 0 0 0 0 0 0.941(5) 0.941(5) 0.941168 0.941168 0.941168 0.941168 2 3.1762 2 3.1762 2 3.1762 3 3.1762 4 3.1762
C(21) 4.3703 0 -0.2962 -0.2725 0.1552 -0.2782 0.0319 0.0688 -0.1601 0.0037 -0.1534 0.0888 0.076 0.0469 -0.0691 0.3054 0.1643 0 0 0 0 0 0 0 0 0 0.941(5) 0.941(5) 0.941168 0.941168 0.941168 0.941168 2 3.1762 2 3.1762 2 3.1762 3 3.1762 4 3.1762
C(22) 3.9923 0 0.0502 -0.2159 0.005 -0.0356 0.023 -0.1963 -0.0338 0.0716 0.227 -0.1364 -0.0358 -0.0989 -0.0313 0.274 0.1732 0 0 0 0 0 0 0 0 0 0.941(5) 0.941(5) 0.941168 0.941168 0.941168 0.941168 2 3.1762 2 3.1762 2 3.1762 3 3.1762 4 3.1762
C(23) 4.0778 0 0.1104 0.2786 -0.0473 -0.3789 0.0819 0.0298 0.1251 -0.0338 0.1107 -0.0324 -0.1618 0.0805 -0.0071 0.5263 -0.1046 0 0 0 0 0 0 0 0 0 0.941(5) 0.941(5) 0.941168 0.941168 0.941168 0.941168 2 3.1762 2 3.1762 2 3.1762 3 3.1762 4 3.1762
C(24) 4.2272 0 -0.1544 -0.1109 -0.1527 -0.1648 0.028 0.1422 -0.0675 0.0746 -0.0143 0.1086 -0.012 -0.0075 -0.1391 0.1643 -0.0237 0 0 0 0 0 0 0 0 0 0.941(5) 0.941(5) 0.941168 0.941168 0.941168 0.941168 2 3.1762 2 3.1762 2 3.1762 3 3.1762 4 3.1762
C(25) 4.1953 0 0.118 -0.1603 -0.0185 -0.2065 -0.0711 -0.1282 0.0449 -0.02 0.0258 -0.0279 0.1043 0.0002 -0.0208 0.436 -0.0032 0 0 0 0 0 0 0 0 0 0.941(5) 0.941(5) 0.941168 0.941168 0.941168 0.941168 2 3.1762 2 3.1762 2 3.1762 3 3.1762 4 3.1762
C(26) 4.2938 0 0.0055 -0.1738 -0.0175 -0.4108 -0.0099 0.0928 0.0647 -0.0093 -0.0865 0.0825 -0.043 -0.0279 0.0689 0.3717 -0.0846 0 0 0 0 0 0 0 0 0 0.941(5) 0.941(5) 0.941168 0.941168 0.941168 0.941168 2 3.1762 2 3.1762 2 3.1762 3 3.1762 4 3.1762
C(27) 4.2208 0 -0.1019 -0.1729 0.0903 -0.0966 0.0731 -0.0641 -0.0677 0.0276 0.1091 -0.0338 -0.0454 -0.1003 0.1229 0.2621 -0.114 0 0 0 0 0 0 0 0 0 0.941(5) 0.941(5) 0.941168 0.941168 0.941168 0.941168 2 3.1762 2 3.1762 2 3.1762 3 3.1762 4 3.1762
C(28) 4.5248 0 -0.0706 -0.0572 0.1096 -0.3281 -0.0763 0.1666 -0.1525 0.1319 -0.1189 0.1384 -0.1173 -0.0181 -0.0848 0.4303 -0.0761 0 0 0 0 0 0 0 0 0 0.941(5) 0.941(5) 0.941168 0.941168 0.941168 0.941168 2 3.1762 2 3.1762 2 3.1762 3 3.1762 4 3.1762
C(29) 4.1118 0 -0.1241 -0.1651 -0.0536 -0.2248 0.0457 0.0059 -0.062 0.0825 -0.109 0.0756 -0.0144 0.0374 -0.0106 0.295 0.0683 0 0 0 0 0 0 0 0 0 0.941(5) 0.941(5) 0.941168 0.941168 0.941168 0.941168 2 3.1762 2 3.1762 2 3.1762 3 3.1762 4 3.1762
C(30) 4.0409 0 -0.2086 0.1573 -0.1494 -0.172 0.1172 -0.1429 0.1073 0.0182 0.0194 0.0211 -0.1791 0.0394 0.0508 0.3846 0.1317 0 0 0 0 0 0 0 0 0 0.941(5) 0.941(5) 0.941168 0.941168 0.941168 0.941168 2 3.1762 2 3.1762 2 3.1762 3 3.1762 4 3.1762
C(31) 4.0409 0 -0.2086 0.1573 -0.1494 -0.172 0.1172 -0.1429 0.1073 0.0182 0.0194 0.0211 -0.1791 0.0394 0.0508 0.3846 0.1317 0 0 0 0 0 0 0 0 0 0.941(5) 0.941(5) 0.941168 0.941168 0.941168 0.941168 2 3.1762 2 3.1762 2 3.1762 3 3.1762 4 3.1762
C(32) 4.1118 0 -0.1241 -0.1651 -0.0536 -0.2248 0.0457 0.0059 -0.062 0.0825 -0.109 0.0756 -0.0144 0.0374 -0.0106 0.295 0.0683 0 0 0 0 0 0 0 0 0 0.941(5) 0.941(5) 0.941168 0.941168 0.941168 0.941168 2 3.1762 2 3.1762 2 3.1762 3 3.1762 4 3.1762
C(33) 4.5248 0 -0.0706 -0.0572 0.1096 -0.3281 -0.0763 0.1666 -0.1525 0.1319 -0.1189 0.1384 -0.1173 -0.0181 -0.0848 0.4303 -0.0761 0 0 0 0 0 0 0 0 0 0.941(5) 0.941(5) 0.941168 0.941168 0.941168 0.941168 2 3.1762 2 3.1762 2 3.1762 3 3.1762 4 3.1762
C(34) 4.2208 0 -0.1019 -0.1729 0.0903 -0.0966 0.0731 -0.0641 -0.0677 0.0276 0.1091 -0.0338 -0.0454 -0.1003 0.1229 0.2621 -0.114 0 0 0 0 0 0 0 0 0 0.941(5) 0.941(5) 0.941168 0.941168 0.941168 0.941168 2 3.1762 2 3.1762 2 3.1762 3 3.1762 4 3.1762
C(35) 4.2938 0 0.0055 -0.1738 -0.0175 -0.4108 -0.0099 0.0928 0.0647 -0.0093 -0.0865 0.0825 -0.043 -0.0279 0.0689 0.3717 -0.0846 0 0 0 0 0 0 0 0 0 0.941(5) 0.941(5) 0.941168 0.941168 0.941168 0.941168 2 3.1762 2 3.1762 2 3.1762 3 3.1762 4 3.1762
C(36) 4.1953 0 0.118 -0.1603 -0.0185 -0.2065 -0.0711 -0.1282 0.0449 -0.02 0.0258 -0.0279 0.1043 0.0002 -0.0208 0.436 -0.0032 0 0 0 0 0 0 0 0 0 0.941(5) 0.941(5) 0.941168 0.941168 0.941168 0.941168 2 3.1762 2 3.1762 2 3.1762 3 3.1762 4 3.1762
C(37) 4.2272 0 -0.1544 -0.1109 -0.1527 -0.1648 0.028 0.1422 -0.0675 0.0746 -0.0143 0.1086 -0.012 -0.0075 -0.1391 0.1643 -0.0237 0 0 0 0 0 0 0 0 0 0.941(5) 0.941(5) 0.941168 0.941168 0.941168 0.941168 2 3.1762 2 3.1762 2 3.1762 3 3.1762 4 3.1762
C(38) 4.0778 0 0.1104 0.2786 -0.0473 -0.3789 0.0819 0.0298 0.1251 -0.0338 0.1107 -0.0324 -0.1618 0.0805 -0.0071 0.5263 -0.1046 0 0 0 0 0 0 0 0 0 0.941(5) 0.941(5) 0.941168 0.941168 0.941168 0.941168 2 3.1762 2 3.1762 2 3.1762 3 3.1762 4 3.1762
C(39) 3.9923 0 0.0502 -0.2159 0.005 -0.0356 0.023 -0.1963 -0.0338 0.0716 0.227 -0.1364 -0.0358 -0.0989 -0.0313 0.274 0.1732 0 0 0 0 0 0 0 0 0 0.941(5) 0.941(5) 0.941168 0.941168 0.941168 0.941168 2 3.1762 2 3.1762 2 3.1762 3 3.1762 4 3.1762
C(40) 4.3703 0 -0.2962 -0.2725 0.1552 -0.2782 0.0319 0.0688 -0.1601 0.0037 -0.1534 0.0888 0.076 0.0469 -0.0691 0.3054 0.1643 0 0 0 0 0 0 0 0 0 0.941(5) 0.941(5) 0.941168 0.941168 0.941168 0.941168 2 3.1762 2 3.1762 2 3.1762 3 3.1762 4 3.1762
C(1S) 4 0 0 0 0 0 0 0 0 0 0 0 0 0 0 0 0 0 0 0 0 0 0 0 0 0 0.941(5) 0.941(5) 0.941168 0.941168 0.941168 0.941168 2 3.1762 2 3.1762 2 3.1762 3 3.1762 4 3.1762
C(2S) 3.4042 0 0 0 0 0 0 0 0 0 0 0 0 0 0 0 0 0 0 0 0 0 0 0 0 0 0.941(5) 0.941(5) 0.941168 0.941168 0.941168 0.941168 2 3.1762 2 3.1762 2 3.1762 3 3.1762 4 3.1762
C(3S) 1.0178 0 0 0 0 0 0 0 0 0 0 0 0 0 0 0 0 0 0 0 0 0 0 0 0 0 0.941(5) 0.941(5) 0.941168 0.941168 0.941168 0.941168 2 3.1762 2 3.1762 2 3.1762 3 3.1762 4 3.1762
H(1A) 0.73(6) 0 0 0 -0.02(4) 0 0 0 0 0 0 0 0 0 0 0 0 0 0 0 0 0 0 0 0 0 1.2 1.2 1.2 1.2 1.2 1.2 0 2 1 2 2 2 3 2 4 2
H(2A) 0.66(6) 0 0 0 0.16(4) 0 0 0 0 0 0 0 0 0 0 0 0 0 0 0 0 0 0 0 0 0 1.2 1.2 1.2 1.2 1.2 1.2 0 2 1 2 2 2 3 2 4 2
H(3A) 0.64(6) 0 0 0 0.23(4) 0 0 0 0 0 0 0 0 0 0 0 0 0 0 0 0 0 0 0 0 0 1.2 1.2 1.2 1.2 1.2 1.2 0 2 1 2 2 2 3 2 4 2
H(4A) 0.55(5) 0 0 0 0.11(4) 0 0 0 0 0 0 0 0 0 0 0 0 0 0 0 0 0 0 0 0 0 1.2 1.2 1.2 1.2 1.2 1.2 0 2 1 2 2 2 3 2 4 2
H(7A) 0.73(6) 0 0 0 0.06(4) 0 0 0 0 0 0 0 0 0 0 0 0 0 0 0 0 0 0 0 0 0 1.2 1.2 1.2 1.2 1.2 1.2 0 2 1 2 2 2 3 2 4 2
H(8A) 0.67(6) 0 0 0 -0.06(4) 0 0 0 0 0 0 0 0 0 0 0 0 0 0 0 0 0 0 0 0 0 1.2 1.2 1.2 1.2 1.2 1.2 0 2 1 2 2 2 3 2 4 2
H(9A) 0.66(6) 0 0 0 0.07(4) 0 0 0 0 0 0 0 0 0 0 0 0 0 0 0 0 0 0 0 0 0 1.2 1.2 1.2 1.2 1.2 1.2 0 2 1 2 2 2 3 2 4 2
H(10A) 0.83(6) 0 0 0 0.14(4) 0 0 0 0 0 0 0 0 0 0 0 0 0 0 0 0 0 0 0 0 0 1.2 1.2 1.2 1.2 1.2 1.2 0 2 1 2 2 2 3 2 4 2
H(11A) 0.7338 0 0 0 -0.0178 0 0 0 0 0 0 0 0 0 0 0 0 0 0 0 0 0 0 0 0 0 1.2 1.2 1.2 1.2 1.2 1.2 0 2 1 2 2 2 3 2 4 2
H(12A) 0.6592 0 0 0 0.1589 0 0 0 0 0 0 0 0 0 0 0 0 0 0 0 0 0 0 0 0 0 1.2 1.2 1.2 1.2 1.2 1.2 0 2 1 2 2 2 3 2 4 2
H(13A) 0.6373 0 0 0 0.2334 0 0 0 0 0 0 0 0 0 0 0 0 0 0 0 0 0 0 0 0 0 1.2 1.2 1.2 1.2 1.2 1.2 0 2 1 2 2 2 3 2 4 2
H(14A) 0.5476 0 0 0 0.1131 0 0 0 0 0 0 0 0 0 0 0 0 0 0 0 0 0 0 0 0 0 1.2 1.2 1.2 1.2 1.2 1.2 0 2 1 2 2 2 3 2 4 2
H(17A) 0.7288 0 0 0 0.0625 0 0 0 0 0 0 0 0 0 0 0 0 0 0 0 0 0 0 0 0 0 1.2 1.2 1.2 1.2 1.2 1.2 0 2 1 2 2 2 3 2 4 2
H(18A) 0.6736 0 0 0 -0.056 0 0 0 0 0 0 0 0 0 0 0 0 0 0 0 0 0 0 0 0 0 1.2 1.2 1.2 1.2 1.2 1.2 0 2 1 2 2 2 3 2 4 2
H(19A) 0.6628 0 0 0 0.0747 0 0 0 0 0 0 0 0 0 0 0 0 0 0 0 0 0 0 0 0 0 1.2 1.2 1.2 1.2 1.2 1.2 0 2 1 2 2 2 3 2 4 2
H(20A) 0.8313 0 0 0 0.1367 0 0 0 0 0 0 0 0 0 0 0 0 0 0 0 0 0 0 0 0 0 1.2 1.2 1.2 1.2 1.2 1.2 0 2 1 2 2 2 3 2 4 2
H(21A) 0.7338 0 0 0 -0.0178 0 0 0 0 0 0 0 0 0 0 0 0 0 0 0 0 0 0 0 0 0 1.2 1.2 1.2 1.2 1.2 1.2 0 2 1 2 2 2 3 2 4 2
H(22A) 0.6592 0 0 0 0.1589 0 0 0 0 0 0 0 0 0 0 0 0 0 0 0 0 0 0 0 0 0 1.2 1.2 1.2 1.2 1.2 1.2 0 2 1 2 2 2 3 2 4 2
H(23A) 0.6373 0 0 0 0.2334 0 0 0 0 0 0 0 0 0 0 0 0 0 0 0 0 0 0 0 0 0 1.2 1.2 1.2 1.2 1.2 1.2 0 2 1 2 2 2 3 2 4 2
H(24A) 0.5476 0 0 0 0.1131 0 0 0 0 0 0 0 0 0 0 0 0 0 0 0 0 0 0 0 0 0 1.2 1.2 1.2 1.2 1.2 1.2 0 2 1 2 2 2 3 2 4 2
H(27A) 0.7288 0 0 0 0.0625 0 0 0 0 0 0 0 0 0 0 0 0 0 0 0 0 0 0 0 0 0 1.2 1.2 1.2 1.2 1.2 1.2 0 2 1 2 2 2 3 2 4 2
H(28A) 0.6736 0 0 0 -0.056 0 0 0 0 0 0 0 0 0 0 0 0 0 0 0 0 0 0 0 0 0 1.2 1.2 1.2 1.2 1.2 1.2 0 2 1 2 2 2 3 2 4 2
H(29A) 0.6628 0 0 0 0.0747 0 0 0 0 0 0 0 0 0 0 0 0 0 0 0 0 0 0 0 0 0 1.2 1.2 1.2 1.2 1.2 1.2 0 2 1 2 2 2 3 2 4 2
H(30A) 0.8313 0 0 0 0.1367 0 0 0 0 0 0 0 0 0 0 0 0 0 0 0 0 0 0 0 0 0 1.2 1.2 1.2 1.2 1.2 1.2 0 2 1 2 2 2 3 2 4 2
H(31A) 0.8313 0 0 0 0.1367 0 0 0 0 0 0 0 0 0 0 0 0 0 0 0 0 0 0 0 0 0 1.2 1.2 1.2 1.2 1.2 1.2 0 2 1 2 2 2 3 2 4 2
H(32A) 0.6628 0 0 0 0.0747 0 0 0 0 0 0 0 0 0 0 0 0 0 0 0 0 0 0 0 0 0 1.2 1.2 1.2 1.2 1.2 1.2 0 2 1 2 2 2 3 2 4 2
H(33A) 0.6736 0 0 0 -0.056 0 0 0 0 0 0 0 0 0 0 0 0 0 0 0 0 0 0 0 0 0 1.2 1.2 1.2 1.2 1.2 1.2 0 2 1 2 2 2 3 2 4 2
H(34A) 0.7288 0 0 0 0.0625 0 0 0 0 0 0 0 0 0 0 0 0 0 0 0 0 0 0 0 0 0 1.2 1.2 1.2 1.2 1.2 1.2 0 2 1 2 2 2 3 2 4 2
H(37A) 0.5476 0 0 0 0.1131 0 0 0 0 0 0 0 0 0 0 0 0 0 0 0 0 0 0 0 0 0 1.2 1.2 1.2 1.2 1.2 1.2 0 2 1 2 2 2 3 2 4 2
H(38A) 0.6373 0 0 0 0.2334 0 0 0 0 0 0 0 0 0 0 0 0 0 0 0 0 0 0 0 0 0 1.2 1.2 1.2 1.2 1.2 1.2 0 2 1 2 2 2 3 2 4 2
H(39A) 0.6592 0 0 0 0.1589 0 0 0 0 0 0 0 0 0 0 0 0 0 0 0 0 0 0 0 0 0 1.2 1.2 1.2 1.2 1.2 1.2 0 2 1 2 2 2 3 2 4 2
H(40A) 0.7338 0 0 0 -0.0178 0 0 0 0 0 0 0 0 0 0 0 0 0 0 0 0 0 0 0 0 0 1.2 1.2 1.2 1.2 1.2 1.2 0 2 1 2 2 2 3 2 4 2
H(1SA) 1 0 0 0 0 0 0 0 0 0 0 0 0 0 0 0 0 0 0 0 0 0 0 0 0 0 1.2 1.2 1.2 1.2 1.2 1.2 0 2 1 2 2 2 3 2 4 2
H(1SB) 1 0 0 0 0 0 0 0 0 0 0 0 0 0 0 0 0 0 0 0 0 0 0 0 0 0 1.2 1.2 1.2 1.2 1.2 1.2 0 2 1 2 2 2 3 2 4 2
H(2SA) 0.851 0 0 0 0 0 0 0 0 0 0 0 0 0 0 0 0 0 0 0 0 0 0 0 0 0 1.2 1.2 1.2 1.2 1.2 1.2 0 2 1 2 2 2 3 2 4 2
H(2SB) 0.851 0 0 0 0 0 0 0 0 0 0 0 0 0 0 0 0 0 0 0 0 0 0 0 0 0 1.2 1.2 1.2 1.2 1.2 1.2 0 2 1 2 2 2 3 2 4 2

loop_
_atom_site_aniso_label
_atom_site_aniso_U_11
_atom_site_aniso_U_22
_atom_site_aniso_U_33
_atom_site_aniso_U_23
_atom_site_aniso_U_13
_atom_site_aniso_U_12
CO(1) 0.0135(3) 0.0143(3) 0.0115(3) -0.00090(18) 0.00139(18) 0.0009(2)
CO(2) 0.0126(3) 0.0108(3) 0.0109(3) -0.00027(18) 0.00125(18) 0.0006(2)
CO(3) 0.0139(4) 0.0156(4) 0.0244(4) -0.0005(3) 0.0007(3) 0.0002(3)
CL(1) 0.0252(4) 0.0260(4) 0.0185(3) -0.0035(2) 0.0042(2) 0.0013(3)
CL(2) 0.0274(4) 0.0267(4) 0.0175(3) -0.0032(2) 0.0034(2) -0.0002(3)
CL(3) 0.05629 0.07613 0.08616 0.00776 0.01741 0.00339
CL(4) 0.06327 0.07149 0.04263 0.00171 -0.00202 -0.01093
CL(5A) 0.06976 0.07759 0.10347 -0.00347 0.02174 -0.01137
CL(7B) 0.15283 0.05972 0.12904 0.02157 -0.09985 -0.00683
CL(6) 0.06631 0.08081 0.08352 -0.02426 0.04392 -0.02988
N(1) 0.0185(13) 0.0178(12) 0.0125(11) 0.0000(8) -0.0007(8) 0.0043(9)
N(2) 0.0109(11) 0.0176(12) 0.0139(11) -0.0018(8) 0.0012(7) -0.0011(9)
N(3) 0.0136(12) 0.0182(12) 0.0132(11) -0.0001(8) 0.0019(8) -0.0009(10)
N(4) 0.0192(13) 0.0165(13) 0.0158(11) 0.0019(8) 0.0045(8) -0.0008(10)
N(5) 0.0164(12) 0.0136(12) 0.0145(11) -0.0008(7) 0.0028(8) 0.0026(9)
N(6) 0.0133(12) 0.0177(13) 0.0172(12) -0.0017(8) 0.0013(8) 0.0015(10)
N(7) 0.0162(12) 0.0174(12) 0.0154(11) -0.0031(8) 0.0022(8) 0.0036(10)
N(8) 0.0139(11) 0.0131(12) 0.0166(11) -0.0019(8) -0.0003(8) -0.0013(9)
N(9) 0.0186(13) 0.0152(12) 0.0174(11) -0.0011(8) 0.0012(8) 0.0036(10)
N(10) 0.0207(13) 0.0206(13) 0.0176(12) -0.0018(9) 0.0019(10) -0.0017(10)
N(11) 0.0190(12) 0.0119(12) 0.0172(12) 0.0006(8) 0.0004(8) 0.0015(10)
N(12) 0.0183(12) 0.0153(12) 0.0136(11) -0.0028(8) -0.0010(8) -0.0002(9)
C(1) 0.0226(16) 0.0302(16) 0.0174(13) 0.0036(10) 0.0015(10) 0.0058(12)
C(2) 0.0342(19) 0.043(2) 0.0169(15) 0.0021(12) -0.0026(12) 0.0133(16)
C(3) 0.0248(17) 0.049(2) 0.0193(15) -0.0004(13) -0.0047(12) 0.0135(15)
C(4) 0.0176(14) 0.0338(17) 0.0186(13) -0.0008(11) -0.0026(10) 0.0067(12)
C(5) 0.0141(13) 0.0161(13) 0.0180(12) -0.0004(8) -0.0022(9) 0.0023(10)
C(6) 0.0169(13) 0.0154(12) 0.0162(12) -0.0013(8) 0.0015(9) -0.0016(10)
C(7) 0.0187(14) 0.0205(14) 0.0234(14) -0.0030(10) 0.0015(10) -0.0055(11)
C(8) 0.0230(17) 0.0322(18) 0.0317(17) -0.0040(13) 0.0058(12) -0.0136(14)
C(9) 0.0276(17) 0.0367(18) 0.0209(15) 0.0008(12) 0.0078(12) -0.0063(14)
C(10) 0.0230(15) 0.0301(16) 0.0196(14) 0.0007(11) 0.0064(10) -0.0040(12)
C(11) 0.0242(15) 0.0224(15) 0.0193(13) 0.0024(10) 0.0087(10) 0.0022(12)
C(12) 0.0343(18) 0.0258(16) 0.0248(15) 0.0045(12) 0.0132(13) -0.0067(14)
C(13) 0.035(2) 0.0209(17) 0.0297(17) 0.0056(12) 0.0112(13) -0.0051(14)
C(14) 0.0247(16) 0.0134(14) 0.0288(15) 0.0009(10) 0.0071(11) -0.0018(11)
C(15) 0.0179(13) 0.0131(13) 0.0188(11) 0.0012(9) 0.0046(9) 0.0006(10)
C(16) 0.0169(12) 0.0142(12) 0.0160(11) 0.0015(8) 0.0006(9) 0.0040(9)
C(17) 0.0186(14) 0.0151(13) 0.0210(14) 0.0010(9) -0.0026(9) 0.0033(11)
C(18) 0.0220(15) 0.0160(14) 0.0317(16) -0.0015(11) -0.0005(12) 0.0076(11)
C(19) 0.0211(15) 0.0241(17) 0.0311(16) -0.0076(12) 0.0033(11) 0.0066(13)
C(20) 0.0183(14) 0.0220(15) 0.0214(14) -0.0041(10) 0.0049(9) 0.0036(11)
C(21) 0.0192(15) 0.0237(15) 0.0237(14) -0.0056(10) -0.0013(10) 0.0057(12)
C(22) 0.0195(15) 0.0297(17) 0.0228(15) -0.0031(11) 0.0022(10) 0.0061(13)
C(23) 0.0176(15) 0.0266(16) 0.0223(15) -0.0022(11) -0.0018(10) 0.0077(12)
C(24) 0.0168(14) 0.0229(15) 0.0188(13) -0.0024(9) -0.0001(9) 0.0042(11)
C(25) 0.0149(13) 0.0154(12) 0.0185(12) 0.0006(8) 0.0012(8) 0.0007(10)
C(26) 0.0139(12) 0.0141(12) 0.0177(12) -0.0006(8) 0.0016(8) 0.0004(10)
C(27) 0.0210(15) 0.0163(14) 0.0260(14) -0.0020(10) 0.0021(10) -0.0036(12)
C(28) 0.0267(17) 0.0189(15) 0.0296(16) -0.0058(11) -0.0034(12) -0.0079(13)
C(29) 0.0258(16) 0.0174(15) 0.0297(16) -0.0032(10) -0.0084(11) 0.0025(12)
C(30) 0.0229(14) 0.0184(14) 0.0190(12) -0.0037(10) -0.0036(10) 0.0057(11)
C(31) 0.0286(16) 0.0331(18) 0.0179(14) -0.0042(12) -0.0012(11) -0.0026(13)
C(32) 0.0301(18) 0.039(2) 0.0195(15) 0.0006(12) -0.0068(11) 0.0046(15)
C(33) 0.0295(18) 0.0323(19) 0.0224(17) 0.0074(12) -0.0020(11) 0.0067(14)
C(34) 0.0231(15) 0.0216(15) 0.0214(14) 0.0021(10) -0.0032(10) 0.0039(12)
C(35) 0.0201(14) 0.0153(13) 0.0159(12) 0.0002(9) 0.0003(9) 0.0031(10)
C(36) 0.0195(14) 0.0144(13) 0.0174(13) -0.0004(8) 0.0015(8) -0.0006(10)
C(37) 0.0322(17) 0.0157(14) 0.0241(15) 0.0019(10) 0.0019(11) -0.0032(12)
C(38) 0.0366(19) 0.0144(15) 0.0358(18) -0.0031(12) 0.0016(14) -0.0046(13)
C(39) 0.0291(17) 0.0187(15) 0.0297(16) -0.0087(12) 0.0026(13) -0.0019(12)
C(40) 0.0208(15) 0.0214(15) 0.0219(14) -0.0054(10) -0.0010(10) -0.0003(12)
C(1S) 0.07562 0.04477 0.02859 -0.00751 0.00781 -0.0176
C(2S) 0.04772 0.08695 0.0268 0.00396 -0.00186 0.02168
C(3S) 0.03493 0.08898 0.02643 0 0 -0.02241

loop_
_atom_site_label
_atom_site_fract_x
_atom_site_fract_y
_atom_site_fract_z
_atom_site_U_iso_or_equiv
_atom_site_occupancy
_atom_site_symmetry_multiplicity
CO(1) 0.11561(2) 0.73059(2) 0.71317(5) 0.013 1 8
CO(2) 0.09140(2) 0.75394(2) 0.88572(4) 0.011 1 8
CO(3) 0.06879(3) 0.77759(3) 1.07252(7) 0.018 1 8
CL(1) 0.14036(3) 0.70584(3) 0.53023(6) 0.023 1 8
CL(2) 0.04518(3) 0.79849(3) 1.25483(6) 0.024 1 8
CL(3) 0.005088 0.932572 0.351517 0.073 1 8
CL(4) 0.11071 0.928818 0.394447 0.059 1 8
CL(5A) 0.056626 0.610713 0.240086 0.084 0.851 8
CL(7B) 0.052887 0.507723 0.435076 0.114 0.5089 8
CL(6) -0.009501 0.643093 0.414817 0.077 0.851 8
N(1) 0.04680(11) 0.74493(10) 0.6699(2) 0.016 1 8
N(2) 0.02554(10) 0.73530(10) 0.8512(2) 0.014 1 8
N(3) 0.00921(10) 0.73053(10) 1.0368(2) 0.015 1 8
N(4) 0.13277(10) 0.80066(11) 0.6940(2) 0.017 1 8
N(5) 0.07887(9) 0.81909(10) 0.83381(19) 0.015 1 8
N(6) 0.03285(10) 0.83581(11) 0.9889(2) 0.016 1 8
N(7) 0.18126(10) 0.72005(10) 0.7780(2) 0.016 1 8
N(8) 0.15800(10) 0.77216(9) 0.9185(2) 0.015 1 8
N(9) 0.13091(10) 0.82217(11) 1.0579(2) 0.017 1 8
N(10) 0.11424(11) 0.71810(11) 1.1130(2) 0.02 1 8
N(11) 0.10513(10) 0.68912(10) 0.9366(2) 0.016 1 8
N(12) 0.09582(10) 0.66334(10) 0.7583(2) 0.016 1 8
C(1) 0.03536(13) 0.75834(12) 0.5674(3) 0.023 1 8
C(2) -0.01171(15) 0.76680(15) 0.5317(3) 0.031 1 8
C(3) -0.05029(14) 0.76004(15) 0.6063(3) 0.031 1 8
C(4) -0.03934(12) 0.74709(13) 0.7132(3) 0.023 1 8
C(5) 0.01070(11) 0.74103(10) 0.7458(2) 0.016 1 8
C(6) -0.00272(10) 0.71603(10) 0.9332(2) 0.016 1 8
C(7) -0.04033(11) 0.68110(12) 0.9167(3) 0.021 1 8
C(8) -0.06695(13) 0.66353(14) 1.0035(3) 0.029 1 8
C(9) -0.05442(14) 0.67844(14) 1.1101(3) 0.028 1 8
C(10) -0.01614(13) 0.71175(13) 1.1219(3) 0.024 1 8
C(11) 0.17011(12) 0.81347(13) 0.6260(2) 0.022 1 8
C(12) 0.18529(14) 0.86146(14) 0.6113(3) 0.028 1 8
C(13) 0.16158(14) 0.89875(13) 0.6716(3) 0.029 1 8
C(14) 0.12496(12) 0.88581(12) 0.7433(3) 0.022 1 8
C(15) 0.11063(11) 0.83589(11) 0.7554(2) 0.017 1 8
C(16) 0.04475(10) 0.84818(10) 0.8841(2) 0.016 1 8
C(17) 0.02027(11) 0.88762(11) 0.8330(2) 0.018 1 8
C(18) -0.01236(12) 0.91659(12) 0.8908(3) 0.023 1 8
C(19) -0.02168(13) 0.90490(13) 1.0000(3) 0.025 1 8
C(20) 0.00002(11) 0.86352(12) 1.0441(2) 0.021 1 8
C(21) 0.21427(12) 0.68882(12) 0.7330(2) 0.022 1 8
C(22) 0.26172(13) 0.68323(13) 0.7718(3) 0.024 1 8
C(23) 0.27666(12) 0.71106(13) 0.8621(3) 0.022 1 8
C(24) 0.24288(11) 0.74155(12) 0.9119(2) 0.019 1 8
C(25) 0.19482(11) 0.74582(10) 0.8695(2) 0.016 1 8
C(26) 0.16574(10) 0.81262(10) 0.9825(2) 0.015 1 8
C(27) 0.20495(12) 0.84592(12) 0.9662(3) 0.021 1 8
C(28) 0.20651(13) 0.88884(13) 1.0265(3) 0.025 1 8
C(29) 0.17029(14) 0.89807(12) 1.1034(3) 0.024 1 8
C(30) 0.13267(12) 0.86391(11) 1.1158(2) 0.02 1 8
C(31) 0.13561(13) 0.71662(14) 1.2123(3) 0.027 1 8
C(32) 0.16946(14) 0.68100(15) 1.2420(3) 0.03 1 8
C(33) 0.18234(13) 0.64537(14) 1.1654(3) 0.028 1 8
C(34) 0.16075(12) 0.64623(12) 1.0628(3) 0.022 1 8
C(35) 0.12569(11) 0.68345(11) 1.0381(2) 0.017 1 8
C(36) 0.09692(11) 0.65120(11) 0.8651(2) 0.017 1 8
C(37) 0.08662(13) 0.60246(12) 0.8986(3) 0.024 1 8
C(38) 0.07303(14) 0.56776(13) 0.8219(3) 0.029 1 8
C(39) 0.07025(13) 0.58157(13) 0.7119(3) 0.026 1 8
C(40) 0.08100(12) 0.62948(13) 0.6847(3) 0.021 1 8
C(1S) 0.053149 0.902845 0.424856 0.05 1 8
C(2S) 0.045587 0.649017 0.351202 0.054 0.851 8
C(3S) 0 0.5 0.357954 0.05 0.509 4
H(1A) 0.06529 0.763404 0.509657 0.029 1 8
H(2A) -0.019144 0.776551 0.44716 0.036 1 8
H(3A) -0.088326 0.764866 0.581342 0.036 1 8
H(4A) -0.068569 0.743191 0.773185 0.026 1 8
H(7A) -0.047988 0.667545 0.834878 0.025 1 8
H(8A) -0.097311 0.638261 0.990214 0.036 1 8
H(9A) -0.074845 0.665775 1.181055 0.033 1 8
H(10A) -0.006563 0.722434 1.204773 0.028 1 8
H(11A) 0.188528 0.784684 0.579943 0.024 1 8
H(12A) 0.214797 0.869811 0.554349 0.033 1 8
H(13A) 0.172461 0.936995 0.662857 0.034 1 8
H(14A) 0.107927 0.914218 0.792954 0.025 1 8
H(17A) 0.026693 0.895447 0.747039 0.021 1 8
H(18A) -0.031039 0.947427 0.85254 0.028 1 8
H(19A) -0.045417 0.928224 1.049152 0.029 1 8
H(20A) -0.009333 0.854326 1.128018 0.025 1 8
H(21A) 0.203107 0.666582 0.663516 0.025 1 8
H(22A) 0.287433 0.658221 0.732667 0.029 1 8
H(23A) 0.313592 0.707134 0.894821 0.026 1 8
H(24A) 0.253543 0.762155 0.984213 0.022 1 8
H(27A) 0.232297 0.838901 0.903333 0.024 1 8
H(28A) 0.23663 0.914546 1.01464 0.029 1 8
H(29A) 0.170797 0.931185 1.153089 0.029 1 8
H(30A) 0.104246 0.871777 1.175764 0.023 1 8
H(31A) 0.125636 0.74396 1.273126 0.034 1 8
H(32A) 0.185286 0.680911 1.32361 0.035 1 8
H(33A) 0.209393 0.617505 1.186173 0.032 1 8
H(34A) 0.172103 0.619454 1.001906 0.028 1 8
H(37A) 0.088533 0.592285 0.984433 0.028 1 8
H(38A) 0.06389 0.530933 0.849709 0.035 1 8
H(39A) 0.060457 0.554636 0.650053 0.032 1 8
H(40A) 0.077811 0.640515 0.599585 0.026 1 8
H(1SA) 0.046196 0.905981 0.512067 0.643 1 8
H(1SB) 0.053587 0.864012 0.403991 0.643 1 8
H(2SA) 0.074314 0.64268 0.411319 0.643 0.851 8
H(2SB) 0.049095 0.686839 0.323655 0.643 0.851 8

loop_
_atom_type_symbol
_atom_type_description
_atom_type_scat_dispersion_real
_atom_type_scat_dispersion_imag
_atom_type_scat_source
Co Co 0.3050 0.6296 'International Tables Vol C Tables 4.2.6.8 and 6.1.1.4'
Cl Cl 0.0998 0.0984 'International Tables Vol C Tables 4.2.6.8 and 6.1.1.4'
N N 0.0030 0.0019 'International Tables Vol C Tables 4.2.6.8 and 6.1.1.4'
C C 0.0015 0.0009 'International Tables Vol C Tables 4.2.6.8 and 6.1.1.4'
H H 0.0000 0.0000 'International Tables Vol C Tables 4.2.6.8 and 6.1.1.4'

loop_
_geom_angle_atom_site_label_1
_geom_angle_atom_site_label_2
_geom_angle_atom_site_label_3
_geom_angle
_geom_angle_site_symmetry_1
_geom_angle_site_symmetry_2
_geom_angle_site_symmetry_3
_geom_angle_publ_flag
N(1) CO(1) N(4) 90.09(9) 1_555 1_555 1_555 yes
N(1) CO(1) N(7) 171.41(13) 1_555 1_555 1_555 yes
N(1) CO(1) N(12) 89.97(12) 1_555 1_555 1_555 yes
N(4) CO(1) N(7) 88.50(9) 1_555 1_555 1_555 yes
N(4) CO(1) N(12) 170.32(13) 1_555 1_555 1_555 yes
N(7) CO(1) N(12) 90.00(12) 1_555 1_555 1_555 yes
N(2) CO(2) N(5) 90.31(10) 1_555 1_555 1_555 yes
N(2) CO(2) N(8) 179.13(12) 1_555 1_555 1_555 yes
N(2) CO(2) N(11) 90.60(14) 1_555 1_555 1_555 yes
N(5) CO(2) N(8) 89.90(9) 1_555 1_555 1_555 yes
N(5) CO(2) N(11) 178.92(13) 1_555 1_555 1_555 yes
N(8) CO(2) N(11) 89.18(14) 1_555 1_555 1_555 yes
N(3) CO(3) N(6) 89.94(9) 1_555 1_555 1_555 yes
N(3) CO(3) N(9) 162.94(12) 1_555 1_555 1_555 yes
N(3) CO(3) N(10) 91.93(12) 1_555 1_555 1_555 yes
N(6) CO(3) N(9) 84.15(9) 1_555 1_555 1_555 yes
N(6) CO(3) N(10) 163.97(13) 1_555 1_555 1_555 yes
N(9) CO(3) N(10) 89.50(12) 1_555 1_555 1_555 yes
CO(1) N(1) C(1) 121.4(2) 1_555 1_555 1_555 yes
CO(1) N(1) C(5) 119.1(2) 1_555 1_555 1_555 yes
C(1) N(1) C(5) 119.5(3) 1_555 1_555 1_555 yes
CO(2) N(2) C(5) 117.3(2) 1_555 1_555 1_555 yes
CO(2) N(2) C(6) 117.8(2) 1_555 1_555 1_555 yes
C(5) N(2) C(6) 124.9(3) 1_555 1_555 1_555 yes
CO(3) N(3) C(6) 123.3(2) 1_555 1_555 1_555 yes
CO(3) N(3) C(10) 117.6(2) 1_555 1_555 1_555 yes
C(6) N(3) C(10) 119.0(3) 1_555 1_555 1_555 yes
CO(1) N(4) C(11) 119.8(2) 1_555 1_555 1_555 yes
CO(1) N(4) C(15) 120.7(2) 1_555 1_555 1_555 yes
C(11) N(4) C(15) 119.3(3) 1_555 1_555 1_555 yes
CO(2) N(5) C(15) 115.42(19) 1_555 1_555 1_555 yes
CO(2) N(5) C(16) 120.53(19) 1_555 1_555 1_555 yes
C(15) N(5) C(16) 123.4(3) 1_555 1_555 1_555 yes
CO(3) N(6) C(16) 121.8(2) 1_555 1_555 1_555 yes
CO(3) N(6) C(20) 118.7(2) 1_555 1_555 1_555 yes
C(16) N(6) C(20) 119.3(3) 1_555 1_555 1_555 yes
CO(1) N(7) C(21) 121.9(2) 1_555 1_555 1_555 yes
CO(1) N(7) C(25) 119.8(2) 1_555 1_555 1_555 yes
C(21) N(7) C(25) 118.3(3) 1_555 1_555 1_555 yes
CO(2) N(8) C(25) 117.60(19) 1_555 1_555 1_555 yes
CO(2) N(8) C(26) 118.2(2) 1_555 1_555 1_555 yes
C(25) N(8) C(26) 124.0(3) 1_555 1_555 1_555 yes
CO(3) N(9) C(26) 121.1(2) 1_555 1_555 1_555 yes
CO(3) N(9) C(30) 118.4(2) 1_555 1_555 1_555 yes
C(26) N(9) C(30) 120.0(3) 1_555 1_555 1_555 yes
CO(3) N(10) C(31) 119.4(2) 1_555 1_555 1_555 yes
CO(3) N(10) C(35) 121.0(2) 1_555 1_555 1_555 yes
C(31) N(10) C(35) 119.4(3) 1_555 1_555 1_555 yes
CO(2) N(11) C(35) 118.7(2) 1_555 1_555 1_555 yes
CO(2) N(11) C(36) 117.1(2) 1_555 1_555 1_555 yes
C(35) N(11) C(36) 124.0(3) 1_555 1_555 1_555 yes
CO(1) N(12) C(36) 119.3(2) 1_555 1_555 1_555 yes
CO(1) N(12) C(40) 121.7(2) 1_555 1_555 1_555 yes
C(36) N(12) C(40) 119.1(3) 1_555 1_555 1_555 yes
N(1) C(1) C(2) 124.0(3) 1_555 1_555 1_555 yes
C(1) C(2) C(3) 118.0(3) 1_555 1_555 1_555 yes
C(2) C(3) C(4) 119.1(3) 1_555 1_555 1_555 yes
C(3) C(4) C(5) 119.8(3) 1_555 1_555 1_555 yes
N(1) C(5) N(2) 116.3(3) 1_555 1_555 1_555 yes
N(1) C(5) C(4) 119.4(3) 1_555 1_555 1_555 yes
N(2) C(5) C(4) 124.1(3) 1_555 1_555 1_555 yes
N(2) C(6) N(3) 115.8(3) 1_555 1_555 1_555 yes
N(2) C(6) C(7) 124.1(3) 1_555 1_555 1_555 yes
N(3) C(6) C(7) 119.9(3) 1_555 1_555 1_555 yes
C(6) C(7) C(8) 120.5(3) 1_555 1_555 1_555 yes
C(7) C(8) C(9) 119.3(3) 1_555 1_555 1_555 yes
C(8) C(9) C(10) 117.8(3) 1_555 1_555 1_555 yes
N(3) C(10) C(9) 123.4(3) 1_555 1_555 1_555 yes
N(4) C(11) C(12) 123.1(3) 1_555 1_555 1_555 yes
C(11) C(12) C(13) 118.4(3) 1_555 1_555 1_555 yes
C(12) C(13) C(14) 118.8(3) 1_555 1_555 1_555 yes
C(13) C(14) C(15) 120.7(3) 1_555 1_555 1_555 yes
N(4) C(15) N(5) 115.6(3) 1_555 1_555 1_555 yes
N(4) C(15) C(14) 119.7(3) 1_555 1_555 1_555 yes
N(5) C(15) C(14) 124.4(3) 1_555 1_555 1_555 yes
N(5) C(16) N(6) 116.2(3) 1_555 1_555 1_555 yes
N(5) C(16) C(17) 124.2(3) 1_555 1_555 1_555 yes
N(6) C(16) C(17) 119.5(3) 1_555 1_555 1_555 yes
C(16) C(17) C(18) 120.7(3) 1_555 1_555 1_555 yes
C(17) C(18) C(19) 118.5(3) 1_555 1_555 1_555 yes
C(18) C(19) C(20) 118.8(3) 1_555 1_555 1_555 yes
N(6) C(20) C(19) 122.9(3) 1_555 1_555 1_555 yes
N(7) C(21) C(22) 123.3(3) 1_555 1_555 1_555 yes
C(21) C(22) C(23) 118.8(3) 1_555 1_555 1_555 yes
C(22) C(23) C(24) 118.7(3) 1_555 1_555 1_555 yes
C(23) C(24) C(25) 120.3(3) 1_555 1_555 1_555 yes
N(7) C(25) N(8) 115.3(3) 1_555 1_555 1_555 yes
N(7) C(25) C(24) 120.5(3) 1_555 1_555 1_555 yes
N(8) C(25) C(24) 124.0(3) 1_555 1_555 1_555 yes
N(8) C(26) N(9) 116.0(3) 1_555 1_555 1_555 yes
N(8) C(26) C(27) 123.5(3) 1_555 1_555 1_555 yes
N(9) C(26) C(27) 120.2(3) 1_555 1_555 1_555 yes
C(26) C(27) C(28) 119.3(3) 1_555 1_555 1_555 yes
C(27) C(28) C(29) 119.6(3) 1_555 1_555 1_555 yes
C(28) C(29) C(30) 118.5(3) 1_555 1_555 1_555 yes
N(9) C(30) C(29) 122.3(3) 1_555 1_555 1_555 yes
N(10) C(31) C(32) 123.0(3) 1_555 1_555 1_555 yes
C(31) C(32) C(33) 118.5(3) 1_555 1_555 1_555 yes
C(32) C(33) C(34) 119.4(3) 1_555 1_555 1_555 yes
C(33) C(34) C(35) 119.2(3) 1_555 1_555 1_555 yes
N(10) C(35) N(11) 116.2(3) 1_555 1_555 1_555 yes
N(10) C(35) C(34) 120.5(3) 1_555 1_555 1_555 yes
N(11) C(35) C(34) 123.1(3) 1_555 1_555 1_555 yes
N(11) C(36) N(12) 116.0(3) 1_555 1_555 1_555 yes
N(11) C(36) C(37) 123.5(3) 1_555 1_555 1_555 yes
N(12) C(36) C(37) 120.4(3) 1_555 1_555 1_555 yes
C(36) C(37) C(38) 119.7(3) 1_555 1_555 1_555 yes
C(37) C(38) C(39) 119.0(3) 1_555 1_555 1_555 yes
C(38) C(39) C(40) 118.4(3) 1_555 1_555 1_555 yes
N(12) C(40) C(39) 123.2(3) 1_555 1_555 1_555 yes

loop_
_geom_bond_atom_site_label_1
_geom_bond_atom_site_label_2
_geom_bond_distance
_geom_bond_site_symmetry_1
_geom_bond_site_symmetry_2
_geom_bond_publ_flag
CO(1) N(1) 1.979(3) 1_555 1_555 yes
CO(1) N(4) 1.971(3) 1_555 1_555 yes
CO(1) N(7) 1.970(3) 1_555 1_555 yes
CO(1) N(12) 1.980(3) 1_555 1_555 yes
CO(2) N(2) 1.904(3) 1_555 1_555 yes
CO(2) N(5) 1.908(3) 1_555 1_555 yes
CO(2) N(8) 1.916(3) 1_555 1_555 yes
CO(2) N(11) 1.902(3) 1_555 1_555 yes
CO(3) N(3) 2.105(3) 1_555 1_555 yes
CO(3) N(6) 2.118(3) 1_555 1_555 yes
CO(3) N(9) 2.082(3) 1_555 1_555 yes
CO(3) N(10) 2.090(3) 1_555 1_555 yes
N(1) C(1) 1.339(4) 1_555 1_555 yes
N(1) C(5) 1.352(4) 1_555 1_555 yes
N(2) C(5) 1.356(4) 1_555 1_555 yes
N(2) C(6) 1.365(4) 1_555 1_555 yes
N(3) C(6) 1.363(4) 1_555 1_555 yes
N(3) C(10) 1.345(4) 1_555 1_555 yes
N(4) C(11) 1.355(4) 1_555 1_555 yes
N(4) C(15) 1.354(4) 1_555 1_555 yes
N(5) C(15) 1.366(4) 1_555 1_555 yes
N(5) C(16) 1.362(4) 1_555 1_555 yes
N(6) C(16) 1.360(4) 1_555 1_555 yes
N(6) C(20) 1.346(4) 1_555 1_555 yes
N(7) C(21) 1.350(4) 1_555 1_555 yes
N(7) C(25) 1.368(4) 1_555 1_555 yes
N(8) C(25) 1.366(4) 1_555 1_555 yes
N(8) C(26) 1.363(4) 1_555 1_555 yes
N(9) C(26) 1.344(4) 1_555 1_555 yes
N(9) C(30) 1.336(4) 1_555 1_555 yes
N(10) C(31) 1.343(4) 1_555 1_555 yes
N(10) C(35) 1.347(4) 1_555 1_555 yes
N(11) C(35) 1.368(4) 1_555 1_555 yes
N(11) C(36) 1.367(4) 1_555 1_555 yes
N(12) C(36) 1.345(4) 1_555 1_555 yes
N(12) C(40) 1.346(4) 1_555 1_555 yes
C(1) C(2) 1.369(5) 1_555 1_555 yes
C(2) C(3) 1.399(5) 1_555 1_555 yes
C(3) C(4) 1.383(5) 1_555 1_555 yes
C(4) C(5) 1.424(4) 1_555 1_555 yes
C(6) C(7) 1.407(4) 1_555 1_555 yes
C(7) C(8) 1.368(4) 1_555 1_555 yes
C(8) C(9) 1.403(5) 1_555 1_555 yes
C(9) C(10) 1.384(5) 1_555 1_555 yes
C(11) C(12) 1.377(4) 1_555 1_555 yes
C(12) C(13) 1.407(5) 1_555 1_555 yes
C(13) C(14) 1.370(4) 1_555 1_555 yes
C(14) C(15) 1.417(4) 1_555 1_555 yes
C(16) C(17) 1.406(4) 1_555 1_555 yes
C(17) C(18) 1.378(4) 1_555 1_555 yes
C(18) C(19) 1.393(5) 1_555 1_555 yes
C(19) C(20) 1.377(5) 1_555 1_555 yes
C(21) C(22) 1.380(4) 1_555 1_555 yes
C(22) C(23) 1.396(5) 1_555 1_555 yes
C(23) C(24) 1.376(4) 1_555 1_555 yes
C(24) C(25) 1.408(4) 1_555 1_555 yes
C(26) C(27) 1.410(4) 1_555 1_555 yes
C(27) C(28) 1.378(4) 1_555 1_555 yes
C(28) C(29) 1.382(5) 1_555 1_555 yes
C(29) C(30) 1.387(5) 1_555 1_555 yes
C(31) C(32) 1.382(5) 1_555 1_555 yes
C(32) C(33) 1.390(5) 1_555 1_555 yes
C(33) C(34) 1.382(4) 1_555 1_555 yes
C(34) C(35) 1.420(4) 1_555 1_555 yes
C(36) C(37) 1.412(4) 1_555 1_555 yes
C(37) C(38) 1.378(5) 1_555 1_555 yes
C(38) C(39) 1.395(5) 1_555 1_555 yes
C(39) C(40) 1.373(5) 1_555 1_555 yes
